data_4076768
loop_
_publ_author_name
'Blackwell, James M.'
'Piers, Warren E.'
'Parvez, Masood'
'McDonald, Robert'

_publ_section_title
;
 Solution and Solid-State Characteristics of Imine Adducts with
 Tris(pentafluorophenyl)borane
;
_journal_issue 7
_journal_name_full Organometallics
_journal_page_first 1400
_journal_paper_doi 10.1021/om011086n
_journal_volume 21
_journal_year 2002
_chemical_formula_sum 'C33 H15 B F15 N'
_chemical_formula_weight 721.27
_chemical_name_systematic
;
 ?
;
_space_group_IT_number 2
_symmetry_space_group_name_Hall '-P 1'
_symmetry_space_group_name_H-M 'P -1'
_atom_sites_solution_hydrogens geom
_atom_sites_solution_primary direct
_atom_sites_solution_secondary difmap
_audit_creation_method SHELXL-97
_cell_angle_alpha 79.983(2)
_cell_angle_beta 88.101(2)
_cell_angle_gamma 81.8331(11)
_cell_formula_units_Z 2
_cell_length_a 9.6120(3)
_cell_length_b 11.4664(4)
_cell_length_c 13.4295(4)
_cell_measurement_temperature 170(2)
_cell_volume 1442.73(8)
_computing_structure_refinement 'SHELXL-97 (Sheldrick, 1997)'
_computing_structure_solution 'SHELXS-97 (Sheldrick, 1990)'
_diffrn_ambient_temperature 170(2)
_diffrn_measured_fraction_theta_full 0.986
_diffrn_measured_fraction_theta_max 0.986
_diffrn_radiation_monochromator graphite
_diffrn_radiation_source 'fine-focus sealed tube'
_diffrn_radiation_type MoK\a
_diffrn_radiation_wavelength 0.71073
_diffrn_reflns_av_R_equivalents 0.0331
_diffrn_reflns_av_sigmaI/netI 0.0519
_diffrn_reflns_limit_h_max 12
_diffrn_reflns_limit_h_min -12
_diffrn_reflns_limit_k_max 14
_diffrn_reflns_limit_k_min -14
_diffrn_reflns_limit_l_max 17
_diffrn_reflns_limit_l_min -16
_diffrn_reflns_number 11944
_diffrn_reflns_theta_full 27.41
_diffrn_reflns_theta_max 27.41
_diffrn_reflns_theta_min 2.14
_exptl_absorpt_coefficient_mu 0.165
_exptl_absorpt_correction_T_max 0.9878
_exptl_absorpt_correction_T_min 0.9600
_exptl_absorpt_correction_type none
_exptl_crystal_density_diffrn 1.660
_exptl_crystal_density_method 'not measured'
_exptl_crystal_F_000 720
_exptl_crystal_size_max 0.25
_exptl_crystal_size_mid 0.15
_exptl_crystal_size_min 0.08
_refine_diff_density_max 0.346
_refine_diff_density_min -0.277
_refine_diff_density_rms 0.058
_refine_ls_extinction_method none
_refine_ls_goodness_of_fit_ref 1.022
_refine_ls_hydrogen_treatment mixed
_refine_ls_matrix_type full
_refine_ls_number_parameters 451
_refine_ls_number_reflns 6465
_refine_ls_number_restraints 0
_refine_ls_restrained_S_all 1.022
_refine_ls_R_factor_all 0.0679
_refine_ls_R_factor_gt 0.0460
_refine_ls_shift/su_max 0.000
_refine_ls_shift/su_mean 0.000
_refine_ls_structure_factor_coef Fsqd
_refine_ls_weighting_details 'calc w=1/[\s^2^(Fo^2^)+(0.0750P)^2^+0.2380P] where P=(Fo^2^+2Fc^2^)/3'
_refine_ls_weighting_scheme calc
_refine_ls_wR_factor_gt 0.1181
_refine_ls_wR_factor_ref 0.1326
_reflns_number_gt 4792
_reflns_number_total 6465
_reflns_threshold_expression >2sigma(I)
_cod_data_source_file om011086n.cif
_cod_data_source_block x32_(Compund_2-t)
_cod_database_code 4076768

loop_
_symmetry_equiv_pos_as_xyz
'x, y, z'
'-x, -y, -z'

loop_
_atom_site_label
_atom_site_type_symbol
_atom_site_fract_x
_atom_site_fract_y
_atom_site_fract_z
_atom_site_U_iso_or_equiv
_atom_site_adp_type
_atom_site_occupancy
_atom_site_symmetry_multiplicity
_atom_site_calc_flag
_atom_site_refinement_flags
B1 B 0.2798(2) 0.02560(17) 0.76834(14) 0.0261(4) Uani 1 1 d .
F32 F 0.36802(11) 0.09341(10) 0.95397(8) 0.0359(3) Uani 1 1 d .
F33 F 0.21401(13) 0.22561(12) 1.07264(8) 0.0481(3) Uani 1 1 d .
F34 F -0.05424(13) 0.32570(11) 1.02039(8) 0.0470(3) Uani 1 1 d .
F35 F -0.16770(11) 0.27782(10) 0.85180(8) 0.0399(3) Uani 1 1 d .
F36 F -0.02675(11) 0.13368(10) 0.74112(7) 0.0339(3) Uani 1 1 d .
F42 F 0.27310(12) -0.11581(10) 0.98483(8) 0.0375(3) Uani 1 1 d .
F43 F 0.42988(14) -0.32079(11) 1.05217(9) 0.0497(3) Uani 1 1 d .
F44 F 0.61281(14) -0.43044(11) 0.92737(11) 0.0551(3) Uani 1 1 d .
F45 F 0.64552(13) -0.32037(11) 0.73200(10) 0.0488(3) Uani 1 1 d .
F46 F 0.50194(12) -0.10556(10) 0.66544(8) 0.0381(3) Uani 1 1 d .
F52 F 0.05592(12) -0.11093(10) 0.82706(7) 0.0364(3) Uani 1 1 d .
F53 F -0.08946(12) -0.21908(10) 0.71423(9) 0.0428(3) Uani 1 1 d .
F54 F -0.02460(13) -0.21528(11) 0.51486(9) 0.0477(3) Uani 1 1 d .
F55 F 0.17392(12) -0.08135(11) 0.42729(8) 0.0416(3) Uani 1 1 d .
F56 F 0.31239(11) 0.03612(10) 0.53518(7) 0.0345(3) Uani 1 1 d .
N1 N 0.36117(15) 0.13240(13) 0.70560(10) 0.0253(3) Uani 1 1 d .
C1 C 0.49139(18) 0.14940(16) 0.70500(12) 0.0267(4) Uani 1 1 d .
C2 C 0.59907(19) 0.07815(17) 0.77765(14) 0.0342(4) Uani 1 1 d .
H2A H 0.5555 0.0175 0.8239 0.051 Uiso 1 1 calc R
H2B H 0.6364 0.1314 0.8165 0.051 Uiso 1 1 calc R
H2C H 0.6758 0.0389 0.7401 0.051 Uiso 1 1 calc R
C11 C 0.54739(18) 0.24497(16) 0.63015(13) 0.0295(4) Uani 1 1 d .
C12 C 0.54399(19) 0.23971(17) 0.52741(13) 0.0321(4) Uani 1 1 d .
H12 H 0.4998 0.1799 0.5052 0.039 Uiso 1 1 calc R
C13 C 0.6053(2) 0.32193(19) 0.45731(15) 0.0407(5) Uani 1 1 d .
H13 H 0.6036 0.3179 0.3873 0.049 Uiso 1 1 calc R
C14 C 0.6685(2) 0.4093(2) 0.48967(17) 0.0461(5) Uani 1 1 d .
H14 H 0.7094 0.4660 0.4417 0.055 Uiso 1 1 calc R
C15 C 0.6725(2) 0.41487(19) 0.59103(17) 0.0448(5) Uani 1 1 d .
H15 H 0.7157 0.4757 0.6125 0.054 Uiso 1 1 calc R
C16 C 0.6140(2) 0.33227(18) 0.66210(15) 0.0368(4) Uani 1 1 d .
H16 H 0.6192 0.3352 0.7321 0.044 Uiso 1 1 calc R
C20 C 0.25823(18) 0.22747(15) 0.64572(12) 0.0263(4) Uani 1 1 d .
H20A H 0.1743 0.1916 0.6325 0.032 Uiso 1 1 calc R
H20B H 0.3016 0.2555 0.5796 0.032 Uiso 1 1 calc R
C21 C 0.21123(19) 0.33482(15) 0.69703(12) 0.0278(4) Uani 1 1 d .
C22 C 0.2854(2) 0.36736(17) 0.77206(13) 0.0328(4) Uani 1 1 d .
H22 H 0.3714 0.3205 0.7953 0.039 Uiso 1 1 calc R
C23 C 0.2347(2) 0.46839(18) 0.81374(14) 0.0418(5) Uani 1 1 d .
H23 H 0.2863 0.4901 0.8652 0.050 Uiso 1 1 calc R
C24 C 0.1100(3) 0.53696(19) 0.78049(15) 0.0450(5) Uani 1 1 d .
H24 H 0.0757 0.6058 0.8091 0.054 Uiso 1 1 calc R
C25 C 0.0349(2) 0.50565(18) 0.70544(16) 0.0432(5) Uani 1 1 d .
H25 H -0.0510 0.5529 0.6825 0.052 Uiso 1 1 calc R
C26 C 0.0854(2) 0.40471(16) 0.66354(14) 0.0340(4) Uani 1 1 d .
H26 H 0.0338 0.3834 0.6119 0.041 Uiso 1 1 calc R
C31 C 0.17770(18) 0.09795(15) 0.84460(12) 0.0259(4) Uani 1 1 d .
C32 C 0.23112(18) 0.12987(16) 0.92939(12) 0.0283(4) Uani 1 1 d .
C33 C 0.1551(2) 0.20170(17) 0.99047(13) 0.0332(4) Uani 1 1 d .
C34 C 0.0199(2) 0.25109(17) 0.96525(13) 0.0334(4) Uani 1 1 d .
C35 C -0.03752(19) 0.22603(16) 0.88068(13) 0.0303(4) Uani 1 1 d .
C36 C 0.03995(18) 0.14948(16) 0.82404(12) 0.0272(4) Uani 1 1 d .
C41 C 0.38128(18) -0.09613(16) 0.82123(12) 0.0281(4) Uani 1 1 d .
C42 C 0.36675(19) -0.15952(16) 0.91868(13) 0.0310(4) Uani 1 1 d .
C43 C 0.4436(2) -0.26878(17) 0.95507(14) 0.0363(4) Uani 1 1 d .
C44 C 0.5361(2) -0.32461(17) 0.89299(16) 0.0390(4) Uani 1 1 d .
C45 C 0.5536(2) -0.26807(17) 0.79446(15) 0.0364(4) Uani 1 1 d .
C46 C 0.47839(19) -0.15763(17) 0.76226(13) 0.0313(4) Uani 1 1 d .
C51 C 0.19145(18) -0.03040(15) 0.68811(12) 0.0269(4) Uani 1 1 d .
C52 C 0.08897(19) -0.10018(16) 0.72739(13) 0.0293(4) Uani 1 1 d .
C53 C 0.01409(19) -0.15974(16) 0.67159(14) 0.0328(4) Uani 1 1 d .
C54 C 0.0452(2) -0.15619(17) 0.57053(14) 0.0346(4) Uani 1 1 d .
C55 C 0.1459(2) -0.08896(16) 0.52671(13) 0.0322(4) Uani 1 1 d .
C56 C 0.21595(19) -0.02837(16) 0.58534(13) 0.0294(4) Uani 1 1 d .

loop_
_atom_site_aniso_label
_atom_site_aniso_U_11
_atom_site_aniso_U_22
_atom_site_aniso_U_33
_atom_site_aniso_U_23
_atom_site_aniso_U_13
_atom_site_aniso_U_12
B1 0.0246(10) 0.0306(10) 0.0238(9) -0.0057(7) 0.0020(7) -0.0057(8)
F32 0.0268(6) 0.0489(7) 0.0342(5) -0.0112(5) -0.0032(4) -0.0065(5)
F33 0.0470(7) 0.0695(8) 0.0356(6) -0.0269(6) 0.0000(5) -0.0128(6)
F34 0.0500(7) 0.0515(7) 0.0414(6) -0.0225(5) 0.0106(5) 0.0017(6)
F35 0.0282(6) 0.0473(7) 0.0413(6) -0.0082(5) 0.0037(5) 0.0042(5)
F36 0.0262(5) 0.0457(6) 0.0310(5) -0.0118(4) -0.0029(4) -0.0021(5)
F42 0.0367(6) 0.0402(6) 0.0318(5) 0.0008(4) 0.0084(4) -0.0032(5)
F43 0.0489(8) 0.0440(7) 0.0468(7) 0.0137(5) 0.0042(5) -0.0016(6)
F44 0.0470(8) 0.0336(7) 0.0766(9) 0.0037(6) 0.0012(6) 0.0051(6)
F45 0.0383(7) 0.0461(7) 0.0624(8) -0.0205(6) 0.0072(6) 0.0046(5)
F46 0.0360(6) 0.0462(7) 0.0312(5) -0.0099(5) 0.0047(4) -0.0001(5)
F52 0.0384(6) 0.0419(6) 0.0311(5) -0.0055(4) 0.0052(4) -0.0148(5)
F53 0.0336(6) 0.0378(6) 0.0594(7) -0.0083(5) -0.0024(5) -0.0128(5)
F54 0.0480(7) 0.0454(7) 0.0552(7) -0.0216(6) -0.0196(6) -0.0043(6)
F55 0.0449(7) 0.0506(7) 0.0295(5) -0.0166(5) -0.0057(5) 0.0066(5)
F56 0.0344(6) 0.0420(6) 0.0277(5) -0.0079(4) 0.0069(4) -0.0070(5)
N1 0.0243(7) 0.0296(7) 0.0226(6) -0.0061(5) 0.0021(5) -0.0044(6)
C1 0.0244(9) 0.0322(9) 0.0253(8) -0.0090(7) 0.0025(6) -0.0053(7)
C2 0.0264(9) 0.0403(11) 0.0349(9) -0.0014(8) -0.0020(7) -0.0068(8)
C11 0.0217(9) 0.0324(9) 0.0328(9) -0.0036(7) 0.0032(7) -0.0021(7)
C12 0.0270(9) 0.0354(10) 0.0323(9) -0.0046(7) 0.0064(7) -0.0021(8)
C13 0.0354(11) 0.0456(12) 0.0361(10) 0.0010(8) 0.0097(8) -0.0009(9)
C14 0.0341(11) 0.0450(12) 0.0526(12) 0.0097(9) 0.0090(9) -0.0074(9)
C15 0.0354(11) 0.0397(11) 0.0602(13) -0.0037(9) 0.0007(9) -0.0140(9)
C16 0.0286(10) 0.0417(11) 0.0406(10) -0.0058(8) -0.0010(8) -0.0082(8)
C20 0.0233(9) 0.0316(9) 0.0239(8) -0.0054(6) 0.0007(6) -0.0032(7)
C21 0.0301(9) 0.0270(9) 0.0260(8) -0.0027(6) 0.0063(7) -0.0071(7)
C22 0.0340(10) 0.0351(10) 0.0292(9) -0.0051(7) 0.0018(7) -0.0052(8)
C23 0.0579(14) 0.0364(11) 0.0330(10) -0.0102(8) -0.0010(9) -0.0080(10)
C24 0.0608(14) 0.0320(11) 0.0416(11) -0.0112(8) 0.0036(10) 0.0016(10)
C25 0.0437(12) 0.0353(11) 0.0475(11) -0.0068(9) 0.0021(9) 0.0039(9)
C26 0.0330(10) 0.0317(10) 0.0366(9) -0.0053(7) -0.0004(8) -0.0028(8)
C31 0.0261(9) 0.0283(9) 0.0234(8) -0.0026(6) 0.0033(6) -0.0074(7)
C32 0.0242(9) 0.0345(9) 0.0265(8) -0.0038(7) 0.0012(7) -0.0074(7)
C33 0.0365(11) 0.0414(11) 0.0246(8) -0.0087(7) 0.0026(7) -0.0118(9)
C34 0.0376(11) 0.0349(10) 0.0294(9) -0.0115(7) 0.0106(7) -0.0060(8)
C35 0.0245(9) 0.0335(10) 0.0308(9) -0.0024(7) 0.0044(7) -0.0015(7)
C36 0.0275(9) 0.0324(9) 0.0224(8) -0.0038(6) 0.0023(6) -0.0084(7)
C41 0.0247(9) 0.0318(9) 0.0291(8) -0.0064(7) -0.0008(7) -0.0064(7)
C42 0.0272(9) 0.0326(10) 0.0333(9) -0.0045(7) 0.0016(7) -0.0058(8)
C43 0.0335(10) 0.0344(10) 0.0391(10) 0.0025(8) -0.0005(8) -0.0087(8)
C44 0.0319(10) 0.0283(10) 0.0539(12) 0.0002(8) -0.0058(9) -0.0022(8)
C45 0.0269(10) 0.0360(10) 0.0482(11) -0.0151(8) 0.0012(8) -0.0016(8)
C46 0.0274(9) 0.0377(10) 0.0299(9) -0.0070(7) 0.0004(7) -0.0069(8)
C51 0.0258(9) 0.0274(9) 0.0274(8) -0.0066(7) -0.0010(7) -0.0009(7)
C52 0.0279(9) 0.0291(9) 0.0299(9) -0.0044(7) 0.0002(7) -0.0017(7)
C53 0.0279(9) 0.0268(9) 0.0439(10) -0.0063(7) -0.0049(8) -0.0029(7)
C54 0.0332(10) 0.0298(9) 0.0428(10) -0.0136(8) -0.0147(8) 0.0017(8)
C55 0.0336(10) 0.0335(10) 0.0281(9) -0.0110(7) -0.0066(7) 0.0081(8)
C56 0.0274(9) 0.0300(9) 0.0301(9) -0.0062(7) -0.0002(7) -0.0001(7)

loop_
_atom_type_symbol
_atom_type_description
_atom_type_scat_dispersion_real
_atom_type_scat_dispersion_imag
_atom_type_scat_source
C C 0.0033 0.0016 'International Tables Vol C Tables 4.2.6.8 and 6.1.1.4'
H H 0.0000 0.0000 'International Tables Vol C Tables 4.2.6.8 and 6.1.1.4'
F F 0.0171 0.0103 'International Tables Vol C Tables 4.2.6.8 and 6.1.1.4'
B B 0.0013 0.0007 'International Tables Vol C Tables 4.2.6.8 and 6.1.1.4'
N N 0.0061 0.0033 'International Tables Vol C Tables 4.2.6.8 and 6.1.1.4'

loop_
_geom_angle_atom_site_label_1
_geom_angle_atom_site_label_2
_geom_angle_atom_site_label_3
_geom_angle
N1 B1 C31 101.62(13)
N1 B1 C41 115.94(14)
C31 B1 C41 116.64(14)
N1 B1 C51 109.35(13)
C31 B1 C51 113.29(14)
C41 B1 C51 100.34(13)
C1 N1 C20 118.11(14)
C1 N1 B1 131.23(15)
C20 N1 B1 110.51(13)
N1 C1 C2 124.14(15)
N1 C1 C11 121.99(16)
C2 C1 C11 113.87(15)
C12 C11 C16 119.53(17)
C12 C11 C1 119.14(16)
C16 C11 C1 121.07(16)
C13 C12 C11 120.08(18)
C14 C13 C12 119.86(19)
C15 C14 C13 120.36(18)
C14 C15 C16 120.50(19)
C15 C16 C11 119.64(18)
N1 C20 C21 114.31(13)
C22 C21 C26 119.13(16)
C22 C21 C20 124.56(16)
C26 C21 C20 116.30(15)
C21 C22 C23 120.44(18)
C24 C23 C22 120.16(18)
C23 C24 C25 120.05(19)
C24 C25 C26 119.9(2)
C21 C26 C25 120.30(18)
C36 C31 C32 113.18(15)
C36 C31 B1 124.73(14)
C32 C31 B1 121.29(15)
F32 C32 C33 116.03(15)
F32 C32 C31 119.56(15)
C33 C32 C31 124.37(17)
F33 C33 C34 120.01(16)
F33 C33 C32 120.46(17)
C34 C33 C32 119.51(16)
F34 C34 C35 120.19(17)
F34 C34 C33 120.86(16)
C35 C34 C33 118.92(16)
F35 C35 C34 119.99(16)
F35 C35 C36 120.23(15)
C34 C35 C36 119.77(17)
F36 C36 C35 114.34(15)
F36 C36 C31 121.39(15)
C35 C36 C31 124.14(15)
C42 C41 C46 112.71(16)
C42 C41 B1 126.44(15)
C46 C41 B1 119.96(15)
F42 C42 C43 115.08(15)
F42 C42 C41 120.82(16)
C43 C42 C41 124.10(17)
F43 C43 C44 119.34(18)
F43 C43 C42 120.51(18)
C44 C43 C42 120.14(17)
F44 C44 C43 120.97(18)
F44 C44 C45 120.11(19)
C43 C44 C45 118.87(18)
F45 C45 C46 120.78(18)
F45 C45 C44 120.12(18)
C46 C45 C44 119.08(18)
F46 C46 C45 116.44(16)
F46 C46 C41 118.54(16)
C45 C46 C41 125.03(17)
C56 C51 C52 113.35(15)
C56 C51 B1 128.31(15)
C52 C51 B1 117.93(14)
F52 C52 C53 115.85(15)
F52 C52 C51 119.41(15)
C53 C52 C51 124.73(16)
F53 C53 C54 119.98(16)
F53 C53 C52 120.91(16)
C54 C53 C52 119.10(17)
F54 C54 C53 120.25(17)
F54 C54 C55 120.55(17)
C53 C54 C55 119.17(16)
F55 C55 C54 119.80(16)
F55 C55 C56 120.63(17)
C54 C55 C56 119.57(16)
F56 C56 C55 115.18(15)
F56 C56 C51 120.81(15)
C55 C56 C51 124.01(17)

loop_
_geom_bond_atom_site_label_1
_geom_bond_atom_site_label_2
_geom_bond_distance
B1 N1 1.640(2)
B1 C31 1.642(2)
B1 C41 1.649(3)
B1 C51 1.658(2)
F32 C32 1.356(2)
F33 C33 1.343(2)
F34 C34 1.342(2)
F35 C35 1.345(2)
F36 C36 1.3545(19)
F42 C42 1.351(2)
F43 C43 1.347(2)
F44 C44 1.343(2)
F45 C45 1.348(2)
F46 C46 1.359(2)
F52 C52 1.354(2)
F53 C53 1.342(2)
F54 C54 1.344(2)
F55 C55 1.343(2)
F56 C56 1.356(2)
N1 C1 1.293(2)
N1 C20 1.502(2)
C1 C2 1.497(2)
C1 C11 1.500(2)
C11 C12 1.393(2)
C11 C16 1.395(3)
C12 C13 1.391(3)
C13 C14 1.380(3)
C14 C15 1.376(3)
C15 C16 1.388(3)
C20 C21 1.520(2)
C21 C22 1.384(2)
C21 C26 1.394(3)
C22 C23 1.393(3)
C23 C24 1.378(3)
C24 C25 1.384(3)
C25 C26 1.393(3)
C31 C36 1.387(3)
C31 C32 1.390(2)
C32 C33 1.382(3)
C33 C34 1.370(3)
C34 C35 1.370(3)
C35 C36 1.383(2)
C41 C42 1.395(2)
C41 C46 1.398(3)
C42 C43 1.379(3)
C43 C44 1.368(3)
C44 C45 1.385(3)
C45 C46 1.373(3)
C51 C56 1.389(2)
C51 C52 1.390(2)
C52 C53 1.378(2)
C53 C54 1.375(3)
C54 C55 1.376(3)
C55 C56 1.383(3)

loop_
_geom_torsion_atom_site_label_1
_geom_torsion_atom_site_label_2
_geom_torsion_atom_site_label_3
_geom_torsion_atom_site_label_4
_geom_torsion
C31 B1 N1 C1 112.39(18)
C41 B1 N1 C1 -15.1(2)
C51 B1 N1 C1 -127.61(17)
C31 B1 N1 C20 -62.98(15)
C41 B1 N1 C20 169.50(13)
C51 B1 N1 C20 57.02(17)
C20 N1 C1 C2 165.71(16)
B1 N1 C1 C2 -9.4(3)
C20 N1 C1 C11 -13.8(2)
B1 N1 C1 C11 171.11(16)
N1 C1 C11 C12 -62.2(2)
C2 C1 C11 C12 118.22(18)
N1 C1 C11 C16 123.64(19)
C2 C1 C11 C16 -55.9(2)
C16 C11 C12 C13 -0.7(3)
C1 C11 C12 C13 -174.95(17)
C11 C12 C13 C14 -0.5(3)
C12 C13 C14 C15 0.7(3)
C13 C14 C15 C16 0.4(3)
C14 C15 C16 C11 -1.7(3)
C12 C11 C16 C15 1.8(3)
C1 C11 C16 C15 175.91(18)
C1 N1 C20 C21 -78.80(18)
B1 N1 C20 C21 97.25(15)
N1 C20 C21 C22 21.7(2)
N1 C20 C21 C26 -159.31(15)
C26 C21 C22 C23 0.2(3)
C20 C21 C22 C23 179.13(17)
C21 C22 C23 C24 0.0(3)
C22 C23 C24 C25 -0.1(3)
C23 C24 C25 C26 0.0(3)
C22 C21 C26 C25 -0.2(3)
C20 C21 C26 C25 -179.28(17)
C24 C25 C26 C21 0.1(3)
N1 B1 C31 C36 93.09(18)
C41 B1 C31 C36 -139.84(16)
C51 B1 C31 C36 -24.1(2)
N1 B1 C31 C32 -75.96(18)
C41 B1 C31 C32 51.1(2)
C51 B1 C31 C32 166.86(15)
C36 C31 C32 F32 -174.99(14)
B1 C31 C32 F32 -4.8(2)
C36 C31 C32 C33 2.4(2)
B1 C31 C32 C33 172.62(16)
F32 C32 C33 F33 -4.3(2)
C31 C32 C33 F33 178.26(16)
F32 C32 C33 C34 174.08(16)
C31 C32 C33 C34 -3.4(3)
F33 C33 C34 F34 1.5(3)
C32 C33 C34 F34 -176.83(16)
F33 C33 C34 C35 179.54(16)
C32 C33 C34 C35 1.2(3)
F34 C34 C35 F35 1.1(3)
C33 C34 C35 F35 -176.93(16)
F34 C34 C35 C36 179.68(16)
C33 C34 C35 C36 1.7(3)
F35 C35 C36 F36 -0.1(2)
C34 C35 C36 F36 -178.64(15)
F35 C35 C36 C31 175.92(15)
C34 C35 C36 C31 -2.7(3)
C32 C31 C36 F36 176.34(14)
B1 C31 C36 F36 6.5(2)
C32 C31 C36 C35 0.6(2)
B1 C31 C36 C35 -169.19(16)
N1 B1 C41 C42 135.93(17)
C31 B1 C41 C42 16.3(2)
C51 B1 C41 C42 -106.48(18)
N1 B1 C41 C46 -55.7(2)
C31 B1 C41 C46 -175.34(15)
C51 B1 C41 C46 61.90(18)
C46 C41 C42 F42 -177.28(15)
B1 C41 C42 F42 -8.2(3)
C46 C41 C42 C43 2.6(3)
B1 C41 C42 C43 171.67(17)
F42 C42 C43 F43 -4.4(3)
C41 C42 C43 F43 175.71(16)
F42 C42 C43 C44 176.49(17)
C41 C42 C43 C44 -3.4(3)
F43 C43 C44 F44 0.2(3)
C42 C43 C44 F44 179.34(17)
F43 C43 C44 C45 -177.37(17)
C42 C43 C44 C45 1.7(3)
F44 C44 C45 F45 1.5(3)
C43 C44 C45 F45 179.14(17)
F44 C44 C45 C46 -177.28(17)
C43 C44 C45 C46 0.4(3)
F45 C45 C46 F46 0.0(3)
C44 C45 C46 F46 178.80(16)
F45 C45 C46 C41 -179.83(16)
C44 C45 C46 C41 -1.1(3)
C42 C41 C46 F46 179.80(15)
B1 C41 C46 F46 9.9(2)
C42 C41 C46 C45 -0.4(3)
B1 C41 C46 C45 -170.24(17)
N1 B1 C51 C56 23.5(2)
C31 B1 C51 C56 136.04(18)
C41 B1 C51 C56 -98.88(19)
N1 B1 C51 C52 -164.41(15)
C31 B1 C51 C52 -51.9(2)
C41 B1 C51 C52 73.23(18)
C56 C51 C52 F52 179.28(15)
B1 C51 C52 F52 6.0(2)
C56 C51 C52 C53 -1.9(3)
B1 C51 C52 C53 -175.11(17)
F52 C52 C53 F53 3.2(3)
C51 C52 C53 F53 -175.70(17)
F52 C52 C53 C54 -177.84(16)
C51 C52 C53 C54 3.3(3)
F53 C53 C54 F54 -2.2(3)
C52 C53 C54 F54 178.82(17)
F53 C53 C54 C55 176.11(17)
C52 C53 C54 C55 -2.9(3)
F54 C54 C55 F55 0.6(3)
C53 C54 C55 F55 -177.69(16)
F54 C54 C55 C56 179.65(16)
C53 C54 C55 C56 1.3(3)
F55 C55 C56 F56 -0.5(2)
C54 C55 C56 F56 -179.49(16)
F55 C55 C56 C51 179.03(16)
C54 C55 C56 C51 0.0(3)
C52 C51 C56 F56 179.66(15)
B1 C51 C56 F56 -7.9(3)
C52 C51 C56 C55 0.2(3)
B1 C51 C56 C55 172.60(17)
